data_4075831
loop_
_publ_author_name
'Wang, Huadong'
'Gabba\"i, Fran\,cois P.'

_publ_section_title
;
 Synthesis, Structure, and Cyclic Voltammetry of
 4,6-Bis(dimesitylboryl)dibenzofuran:&#x00A0; Isolation of
 4,6-Dilithiobenzofuran and 4,5-Dilithio-9,9-dimethylxanthene as tmeda
 Adducts
;
_journal_issue 12
_journal_name_full Organometallics
_journal_page_first 2898
_journal_paper_doi 10.1021/om050165m
_journal_volume 24
_journal_year 2005
_chemical_formula_sum 'C48 H72 Li4 N6 O2'
_chemical_formula_weight 792.88
_chemical_name_common 4,5-Dilithio-9,9-dimethylxanthene-1.5(tmeda)
_chemical_name_systematic
; 
 ? 
;
_space_group_IT_number 60
_symmetry_cell_setting orthorhombic
_symmetry_space_group_name_Hall '-P 2n 2ab'
_symmetry_space_group_name_H-M 'P b c n'
_atom_sites_solution_hydrogens geom
_atom_sites_solution_primary direct
_atom_sites_solution_secondary difmap
_audit_creation_method SHELXL-97
_cell_angle_alpha 90.00
_cell_angle_beta 90.00
_cell_angle_gamma 90.00
_cell_formula_units_Z 4
_cell_length_a 13.030(2)
_cell_length_b 17.639(3)
_cell_length_c 20.807(4)
_cell_measurement_temperature 110(2)
_cell_volume 4782.2(14)
_computing_structure_refinement 'SHELXL-97 (Sheldrick, 1997)'
_computing_structure_solution 'SHELXS-97 (Sheldrick, 1990)'
_diffrn_ambient_temperature 293(2)
_diffrn_measured_fraction_theta_full 0.933
_diffrn_measured_fraction_theta_max 0.933
_diffrn_radiation_monochromator graphite
_diffrn_radiation_source 'fine-focus sealed tube'
_diffrn_radiation_type MoK\a
_diffrn_radiation_wavelength 0.71073
_diffrn_reflns_av_R_equivalents 0.0645
_diffrn_reflns_av_sigmaI/netI 0.0407
_diffrn_reflns_limit_h_max 17
_diffrn_reflns_limit_h_min -16
_diffrn_reflns_limit_k_max 22
_diffrn_reflns_limit_k_min -20
_diffrn_reflns_limit_l_max 27
_diffrn_reflns_limit_l_min -15
_diffrn_reflns_number 29265
_diffrn_reflns_theta_full 28.93
_diffrn_reflns_theta_max 28.93
_diffrn_reflns_theta_min 1.96
_exptl_absorpt_coefficient_mu 0.066
_exptl_crystal_density_diffrn 1.101
_exptl_crystal_density_method 'not measured'
_exptl_crystal_F_000 1720
_exptl_crystal_size_max 0.7
_exptl_crystal_size_mid 0.5
_exptl_crystal_size_min 0.3
_refine_diff_density_max 0.368
_refine_diff_density_min -0.248
_refine_diff_density_rms 0.054
_refine_ls_extinction_method none
_refine_ls_goodness_of_fit_ref 1.067
_refine_ls_hydrogen_treatment mixed
_refine_ls_matrix_type full
_refine_ls_number_parameters 271
_refine_ls_number_reflns 5892
_refine_ls_number_restraints 0
_refine_ls_restrained_S_all 1.067
_refine_ls_R_factor_all 0.0733
_refine_ls_R_factor_gt 0.0493
_refine_ls_shift/su_max 0.000
_refine_ls_shift/su_mean 0.000
_refine_ls_structure_factor_coef Fsqd
_refine_ls_weighting_details 'calc w=1/[\s^2^(Fo^2^)+(0.0755P)^2^+1.6029P] where P=(Fo^2^+2Fc^2^)/3'
_refine_ls_weighting_scheme calc
_refine_ls_wR_factor_gt 0.1329
_refine_ls_wR_factor_ref 0.1542
_reflns_number_gt 4223
_reflns_number_total 5892
_reflns_threshold_expression >2sigma(I)
_cod_data_source_file om050165msi20050214_031236.cif
_cod_data_source_block cpd2
_cod_depositor_comments
;
The following automatic conversions were performed:

'_symmetry_cell_setting' value 'Orthorhombic' changed to
'orthorhombic' according to
/home/saulius/struct/CIF-dictionaries/cif_core.dic dictionary named
'cif_core.dic' version 2.4.1 from 2010-06-29.

Automatic conversion script
Id: cif_fix_values 1715 2011-07-08 13:25:40Z adriana 
;
_cod_original_cell_volume 4782.2(15)
_cod_original_sg_symbol_H-M Pbcn
_cod_database_code 4075831

loop_
_symmetry_equiv_pos_as_xyz
'x, y, z'
'-x+1/2, -y+1/2, z+1/2'
'-x, y, -z+1/2'
'x+1/2, -y+1/2, -z'
'-x, -y, -z'
'x-1/2, y-1/2, -z-1/2'
'x, -y, z-1/2'
'-x-1/2, y-1/2, z'

loop_
_atom_site_label
_atom_site_type_symbol
_atom_site_fract_x
_atom_site_fract_y
_atom_site_fract_z
_atom_site_U_iso_or_equiv
_atom_site_adp_type
_atom_site_occupancy
_atom_site_symmetry_multiplicity
_atom_site_calc_flag
_atom_site_refinement_flags
Li1 Li 0.62317(19) 0.11350(15) 0.37468(13) 0.0246(5) Uani 1 1 d .
Li2 Li 0.5085(2) 0.21294(14) 0.31901(12) 0.0231(5) Uani 1 1 d .
O O 0.38413(7) 0.14232(6) 0.31508(5) 0.0190(2) Uani 1 1 d .
N1 N 0.63232(10) -0.00212(7) 0.34571(6) 0.0256(3) Uani 1 1 d .
N2 N 0.74320(10) 0.07755(7) 0.44652(7) 0.0264(3) Uani 1 1 d .
N3 N 0.46960(10) 0.33284(7) 0.32887(6) 0.0227(3) Uani 1 1 d .
C1 C 0.28271(12) 0.18136(8) 0.47677(7) 0.0221(3) Uani 1 1 d .
H1A H 0.2211 0.1903 0.4980 0.027 Uiso 1 1 calc R
C2 C 0.37484(12) 0.18488(9) 0.51024(7) 0.0238(3) Uani 1 1 d .
H2A H 0.3748 0.1967 0.5538 0.029 Uiso 1 1 calc R
C3 C 0.46703(12) 0.17080(8) 0.47899(7) 0.0227(3) Uani 1 1 d .
H3A H 0.5271 0.1721 0.5031 0.027 Uiso 1 1 calc R
C4 C 0.47494(11) 0.15460(8) 0.41269(7) 0.0205(3) Uani 1 1 d .
C5 C 0.33783(11) 0.19525(8) 0.21433(7) 0.0200(3) Uani 1 1 d .
C6 C 0.25979(11) 0.23237(8) 0.17964(7) 0.0224(3) Uani 1 1 d .
H6A H 0.2737 0.2468 0.1375 0.027 Uiso 1 1 calc R
C7 C 0.16269(12) 0.24878(9) 0.20464(7) 0.0256(3) Uani 1 1 d .
H7A H 0.1150 0.2753 0.1801 0.031 Uiso 1 1 calc R
C8 C 0.13800(11) 0.22531(9) 0.26623(7) 0.0246(3) Uani 1 1 d .
H8A H 0.0732 0.2356 0.2828 0.030 Uiso 1 1 calc R
C9 C 0.18593(11) 0.15506(8) 0.37044(7) 0.0213(3) Uani 1 1 d .
C10 C 0.37887(11) 0.15317(8) 0.38292(7) 0.0182(3) Uani 1 1 d .
C11 C 0.28254(11) 0.16440(8) 0.41107(7) 0.0194(3) Uani 1 1 d .
C12 C 0.20957(11) 0.18632(8) 0.30362(7) 0.0199(3) Uani 1 1 d .
C13 C 0.30649(10) 0.17521(7) 0.27632(7) 0.0173(3) Uani 1 1 d .
C14 C 0.16204(13) 0.06977(9) 0.36398(8) 0.0293(4) Uani 1 1 d .
H14A H 0.2199 0.0443 0.3452 0.044 Uiso 1 1 calc R
H14B H 0.1030 0.0630 0.3370 0.044 Uiso 1 1 calc R
H14C H 0.1484 0.0489 0.4057 0.044 Uiso 1 1 calc R
C15 C 0.09253(12) 0.19438(11) 0.40080(8) 0.0310(4) Uani 1 1 d .
H15A H 0.1063 0.2476 0.4053 0.046 Uiso 1 1 calc R
H15B H 0.0793 0.1728 0.4423 0.046 Uiso 1 1 calc R
H15C H 0.0337 0.1874 0.3737 0.046 Uiso 1 1 calc R
C16 C 0.72078(13) -0.03636(9) 0.37910(8) 0.0285(4) Uani 1 1 d .
H16A H 0.7829 -0.0260 0.3549 0.034 Uiso 1 1 calc R
H16B H 0.7118 -0.0909 0.3810 0.034 Uiso 1 1 calc R
C17 C 0.73216(13) -0.00578(9) 0.44614(8) 0.0282(3) Uani 1 1 d .
H17A H 0.6724 -0.0198 0.4713 0.034 Uiso 1 1 calc R
H17B H 0.7920 -0.0284 0.4661 0.034 Uiso 1 1 calc R
C18 C 0.64342(16) -0.01145(11) 0.27609(8) 0.0373(4) Uani 1 1 d .
H18A H 0.6470 -0.0645 0.2659 0.056 Uiso 1 1 calc R
H18B H 0.7051 0.0133 0.2620 0.056 Uiso 1 1 calc R
H18C H 0.5854 0.0108 0.2548 0.056 Uiso 1 1 calc R
C19 C 0.53534(13) -0.03602(10) 0.36712(9) 0.0324(4) Uani 1 1 d .
H19A H 0.5341 -0.0887 0.3556 0.049 Uiso 1 1 calc R
H19B H 0.4790 -0.0104 0.3469 0.049 Uiso 1 1 calc R
H19C H 0.5295 -0.0312 0.4129 0.049 Uiso 1 1 calc R
C20 C 0.84473(14) 0.10003(11) 0.42354(11) 0.0431(5) Uani 1 1 d .
H20A H 0.8958 0.0847 0.4542 0.065 Uiso 1 1 calc R
H20B H 0.8469 0.1541 0.4184 0.065 Uiso 1 1 calc R
H20C H 0.8582 0.0761 0.3830 0.065 Uiso 1 1 calc R
C21 C 0.73201(16) 0.10407(11) 0.51338(9) 0.0410(5) Uani 1 1 d .
H21A H 0.7877 0.0848 0.5388 0.062 Uiso 1 1 calc R
H21B H 0.6681 0.0861 0.5306 0.062 Uiso 1 1 calc R
H21C H 0.7329 0.1585 0.5142 0.062 Uiso 1 1 calc R
C22 C 0.51378(14) 0.34743(9) 0.39298(8) 0.0317(4) Uani 1 1 d .
H22A H 0.5027 0.3995 0.4045 0.048 Uiso 1 1 calc R
H22B H 0.5861 0.3371 0.3921 0.048 Uiso 1 1 calc R
H22C H 0.4813 0.3151 0.4241 0.048 Uiso 1 1 calc R
C23 C 0.51793(13) 0.38789(9) 0.28462(7) 0.0259(3) Uani 1 1 d .
H23A H 0.5913 0.3787 0.2848 0.031 Uiso 1 1 calc R
H23B H 0.5070 0.4383 0.3019 0.031 Uiso 1 1 calc R
C24 C 0.35819(12) 0.34652(9) 0.33271(8) 0.0276(3) Uani 1 1 d .
H24A H 0.3456 0.3999 0.3370 0.041 Uiso 1 1 calc R
H24B H 0.3306 0.3204 0.3693 0.041 Uiso 1 1 calc R
H24C H 0.3258 0.3282 0.2943 0.041 Uiso 1 1 calc R

loop_
_atom_site_aniso_label
_atom_site_aniso_U_11
_atom_site_aniso_U_22
_atom_site_aniso_U_33
_atom_site_aniso_U_23
_atom_site_aniso_U_13
_atom_site_aniso_U_12
Li1 0.0224(12) 0.0248(13) 0.0265(13) 0.0004(10) -0.0008(10) 0.0014(10)
Li2 0.0227(12) 0.0242(12) 0.0225(12) 0.0006(10) 0.0015(10) 0.0018(10)
O 0.0177(5) 0.0229(5) 0.0163(5) -0.0017(4) -0.0002(4) 0.0024(4)
N1 0.0308(7) 0.0242(6) 0.0219(6) 0.0019(5) -0.0043(5) 0.0012(5)
N2 0.0254(7) 0.0207(6) 0.0330(7) 0.0023(5) -0.0072(6) -0.0012(5)
N3 0.0255(7) 0.0205(6) 0.0219(6) -0.0004(5) 0.0029(5) 0.0001(5)
C1 0.0252(7) 0.0207(7) 0.0205(7) 0.0011(6) 0.0060(6) -0.0006(6)
C2 0.0331(8) 0.0226(7) 0.0157(7) 0.0011(6) 0.0010(6) -0.0007(6)
C3 0.0247(7) 0.0229(7) 0.0205(7) 0.0016(6) -0.0034(6) -0.0013(6)
C4 0.0225(7) 0.0192(7) 0.0199(7) 0.0017(5) 0.0002(6) 0.0002(5)
C5 0.0217(7) 0.0178(7) 0.0203(7) -0.0021(5) 0.0012(5) -0.0024(5)
C6 0.0236(7) 0.0243(7) 0.0193(7) 0.0018(6) -0.0004(6) -0.0032(6)
C7 0.0216(7) 0.0288(8) 0.0265(8) 0.0050(6) -0.0047(6) 0.0026(6)
C8 0.0167(7) 0.0305(8) 0.0268(8) -0.0007(6) 0.0006(6) 0.0001(6)
C9 0.0179(7) 0.0246(7) 0.0213(7) 0.0009(6) 0.0033(5) -0.0022(5)
C10 0.0226(7) 0.0157(6) 0.0163(6) -0.0002(5) 0.0015(5) -0.0011(5)
C11 0.0223(7) 0.0159(6) 0.0198(7) 0.0021(5) 0.0019(5) -0.0009(5)
C12 0.0196(7) 0.0196(7) 0.0204(7) -0.0011(5) 0.0011(5) -0.0034(5)
C13 0.0173(6) 0.0160(6) 0.0188(7) -0.0020(5) -0.0023(5) -0.0010(5)
C14 0.0310(8) 0.0286(8) 0.0284(8) 0.0030(6) -0.0004(7) -0.0116(6)
C15 0.0214(8) 0.0443(10) 0.0273(8) 0.0006(7) 0.0064(6) 0.0030(7)
C16 0.0325(9) 0.0219(7) 0.0310(9) 0.0013(6) -0.0024(7) 0.0042(6)
C17 0.0288(8) 0.0230(7) 0.0327(9) 0.0056(6) -0.0069(7) 0.0009(6)
C18 0.0573(12) 0.0317(9) 0.0228(8) 0.0009(7) -0.0025(8) -0.0008(8)
C19 0.0324(9) 0.0290(8) 0.0357(9) 0.0044(7) -0.0057(7) -0.0044(6)
C20 0.0272(9) 0.0355(10) 0.0666(14) 0.0142(9) -0.0091(9) -0.0036(7)
C21 0.0532(12) 0.0332(9) 0.0367(10) -0.0031(8) -0.0184(9) 0.0038(8)
C22 0.0425(10) 0.0270(8) 0.0256(8) -0.0044(6) -0.0023(7) 0.0001(7)
C23 0.0306(8) 0.0219(7) 0.0254(8) -0.0033(6) 0.0035(6) -0.0032(6)
C24 0.0273(8) 0.0204(7) 0.0350(9) -0.0030(6) 0.0068(7) 0.0004(6)

loop_
_atom_type_symbol
_atom_type_description
_atom_type_scat_dispersion_real
_atom_type_scat_dispersion_imag
_atom_type_scat_source
C C 0.0033 0.0016 'International Tables Vol C Tables 4.2.6.8 and 6.1.1.4'
H H 0.0000 0.0000 'International Tables Vol C Tables 4.2.6.8 and 6.1.1.4'
Li Li -0.0003 0.0001 'International Tables Vol C Tables 4.2.6.8 and 6.1.1.4'
N N 0.0061 0.0033 'International Tables Vol C Tables 4.2.6.8 and 6.1.1.4'
O O 0.0106 0.0060 'International Tables Vol C Tables 4.2.6.8 and 6.1.1.4'

loop_
_geom_angle_atom_site_label_1
_geom_angle_atom_site_label_2
_geom_angle_atom_site_label_3
_geom_angle
_geom_angle_site_symmetry_1
_geom_angle_site_symmetry_3
N1 Li1 C4 117.67(13) . .
N1 Li1 N2 83.08(10) . .
C4 Li1 N2 117.49(13) . .
N1 Li1 C5 110.17(12) . 3_655
C4 Li1 C5 105.31(11) . 3_655
N2 Li1 C5 122.23(12) . 3_655
N1 Li1 Li2 123.82(13) . .
C4 Li1 Li2 55.32(9) . .
N2 Li1 Li2 153.01(14) . .
C5 Li1 Li2 50.80(8) 3_655 .
O Li2 C5 129.71(13) . 3_655
O Li2 N3 114.18(12) . .
C5 Li2 N3 112.85(12) 3_655 .
O Li2 C4 66.53(9) . .
C5 Li2 C4 113.33(12) 3_655 .
N3 Li2 C4 108.47(12) . .
O Li2 C10 36.41(6) . .
C5 Li2 C10 140.82(13) 3_655 .
N3 Li2 C10 102.16(11) . .
C4 Li2 C10 34.85(6) . .
O Li2 Li1 93.60(11) . .
C5 Li2 Li1 60.31(9) 3_655 .
N3 Li2 Li1 138.65(14) . .
C4 Li2 Li1 53.96(9) . .
C10 Li2 Li1 81.94(10) . .
O Li2 Li2 84.22(11) . 3_655
C5 Li2 Li2 75.45(11) 3_655 3_655
N3 Li2 Li2 94.35(8) . 3_655
C4 Li2 Li2 148.20(11) . 3_655
C10 Li2 Li2 119.97(13) . 3_655
Li1 Li2 Li2 119.49(11) . 3_655
C13 O C10 118.27(10) . .
C13 O Li2 109.81(11) . .
C10 O Li2 85.23(10) . .
C18 N1 C19 109.84(14) . .
C18 N1 C16 110.03(13) . .
C19 N1 C16 111.30(13) . .
C18 N1 Li1 113.13(13) . .
C19 N1 Li1 104.83(12) . .
C16 N1 Li1 107.60(12) . .
C20 N2 C21 108.18(15) . .
C20 N2 C17 110.89(13) . .
C21 N2 C17 108.13(13) . .
C20 N2 Li1 109.56(12) . .
C21 N2 Li1 117.87(13) . .
C17 N2 Li1 102.05(11) . .
C24 N3 C22 107.86(13) . .
C24 N3 C23 110.23(12) . .
C22 N3 C23 106.39(12) . .
C24 N3 Li2 113.08(11) . .
C22 N3 Li2 99.39(11) . .
C23 N3 Li2 118.58(11) . .
C2 C1 C11 120.05(13) . .
C3 C2 C1 120.33(14) . .
C2 C3 C4 123.82(14) . .
C10 C4 C3 111.80(13) . .
C10 C4 Li1 128.23(13) . .
C3 C4 Li1 118.66(12) . .
C10 C4 Li2 78.35(11) . .
C3 C4 Li2 140.23(13) . .
Li1 C4 Li2 70.72(10) . .
C13 C5 C6 112.30(13) . .
C13 C5 Li2 127.49(13) . 3_655
C6 C5 Li2 116.18(12) . 3_655
C13 C5 Li1 128.41(12) . 3_655
C6 C5 Li1 92.10(11) . 3_655
Li2 C5 Li1 68.89(10) 3_655 3_655
C7 C6 C5 123.97(14) . .
C8 C7 C6 119.52(14) . .
C7 C8 C12 120.53(14) . .
C11 C9 C12 107.41(11) . .
C11 C9 C15 112.15(13) . .
C12 C9 C15 111.78(12) . .
C11 C9 C14 108.68(12) . .
C12 C9 C14 108.28(12) . .
C15 C9 C14 108.43(13) . .
C4 C10 C11 128.01(13) . .
C4 C10 O 113.46(12) . .
C11 C10 O 118.46(12) . .
C4 C10 Li2 66.80(10) . .
C11 C10 Li2 143.42(12) . .
O C10 Li2 58.36(9) . .
C10 C11 C1 115.96(13) . .
C10 C11 C9 119.55(13) . .
C1 C11 C9 124.46(13) . .
C8 C12 C13 116.49(13) . .
C8 C12 C9 123.41(13) . .
C13 C12 C9 120.08(13) . .
C5 C13 C12 127.08(13) . .
C5 C13 O 114.81(12) . .
C12 C13 O 118.08(12) . .
N1 C16 C17 111.55(13) . .
N2 C17 C16 111.83(13) . .
N3 C23 C23 117.44(13) . 3_655

loop_
_geom_bond_atom_site_label_1
_geom_bond_atom_site_label_2
_geom_bond_distance
_geom_bond_site_symmetry_2
Li1 N1 2.130(3) .
Li1 C4 2.209(3) .
Li1 N2 2.254(3) .
Li1 C5 2.402(3) 3_655
Li1 Li2 2.579(4) .
Li2 O 2.045(3) .
Li2 C5 2.142(3) 3_655
Li2 N3 2.184(3) .
Li2 C4 2.247(3) .
Li2 C10 2.394(3) .
Li2 Li2 2.880(5) 3_655
O C13 1.4180(16) .
O C10 1.4261(17) .
N1 C18 1.465(2) .
N1 C19 1.467(2) .
N1 C16 1.475(2) .
N2 C20 1.462(2) .
N2 C21 1.475(2) .
N2 C17 1.477(2) .
N3 C24 1.474(2) .
N3 C22 1.476(2) .
N3 C23 1.4788(19) .
C1 C2 1.389(2) .
C1 C11 1.399(2) .
C2 C3 1.388(2) .
C3 C4 1.413(2) .
C4 C10 1.397(2) .
C5 C13 1.398(2) .
C5 C6 1.409(2) .
C5 Li2 2.142(3) 3_655
C5 Li1 2.402(3) 3_655
C6 C7 1.398(2) .
C7 C8 1.385(2) .
C8 C12 1.396(2) .
C9 C11 1.525(2) .
C9 C12 1.527(2) .
C9 C15 1.537(2) .
C9 C14 1.542(2) .
C10 C11 1.399(2) .
C12 C13 1.399(2) .
C16 C17 1.503(2) .
C23 C23 1.515(3) 3_655
